data_1527161
loop_
_publ_author_name
'Bodak, O.I.'
'Sologub, O.L.'

_publ_section_title
;
 New ternary holmium-palladium germanides
;
_journal_name_full 'Neorganicheskie Materialy'
_journal_page_first 2558
_journal_page_last 2560
_journal_volume 27
_journal_year 1991
_chemical_formula_sum 'Ge1.4 Ho Pd0.6'
_chemical_name_systematic '(Ge0.7 Pd0.3)2 Ho'
_space_group_IT_number 191
_symmetry_space_group_name_Hall '-P 6 2'
_symmetry_space_group_name_H-M 'P 6/m m m'
_cell_angle_alpha 90
_cell_angle_beta 90
_cell_angle_gamma 120
_cell_formula_units_Z 1
_cell_length_a 4.276
_cell_length_b 4.276
_cell_length_c 3.721
_cell_volume 58.920
_citation_journal_id_ASTM NMATEI
_cod_data_source_file Bodak_NMATEI_1991_537.cif
_cod_data_source_block Ge1.4Ho1Pd0.6
_cod_original_cell_volume 58.9204
_cod_original_formula_sum 'Ge1.4 Ho1 Pd0.6'
_cod_database_code 1527161

loop_
_symmetry_equiv_pos_as_xyz
x,y,z
x-y,x,z
-y,x-y,z
-x,-y,z
-x+y,-x,z
y,-x+y,z
-y,-x,-z
x-y,-y,-z
x,x-y,-z
y,x,-z
-x+y,y,-z
-x,-x+y,-z
-x,-y,-z
-x+y,-x,-z
y,-x+y,-z
x,y,-z
x-y,x,-z
-y,x-y,-z
y,x,z
-x+y,y,z
-x,-x+y,z
-y,-x,z
x-y,-y,z
x,x-y,z

loop_
_atom_site_label
_atom_site_type_symbol
_atom_site_fract_x
_atom_site_fract_y
_atom_site_fract_z
_atom_site_occupancy
_atom_site_U_iso_or_equiv
Ho1 Ho 0 0 0 1 0.0
Ge1 Ge 0.3333 0.6667 0.5 0.7 0.0
Pd1 Pd 0.3333 0.6667 0.5 0.3 0.0
